data_4332814
loop_
_publ_author_name
'Lim, Jeong Hak'
'Kang, Jun Sung'
'Kim, Hyoung Chan'
'Koh, Eui Kwan'
'Hong, Chang Seop'

_publ_section_title
;
 Synthesis, Crystal Structures, and Magnetic Properties of Cyano-Bridged
 Honeycomblike Layers MV&#x2212;CuII(M = Mo, W) Chelated by a Macrocyclic
 Ligand
;
_journal_issue 19
_journal_name_full 'Inorganic Chemistry'
_journal_page_first 7821
_journal_page_last 7827
_journal_paper_doi 10.1021/ic060868b
_journal_volume 45
_journal_year 2006
_chemical_formula_sum 'C42 H76 Cu1.5 N14 O4 W'
_chemical_formula_weight 1120.33
_chemical_name_systematic
;
 ?
;
_space_group_IT_number 2
_symmetry_cell_setting triclinic
_symmetry_space_group_name_Hall '-P 1'
_symmetry_space_group_name_H-M 'P -1'
_atom_sites_solution_hydrogens geom
_atom_sites_solution_primary direct
_atom_sites_solution_secondary difmap
_audit_creation_method SHELXL-97
_cell_angle_alpha 74.4490(10)
_cell_angle_beta 86.0210(10)
_cell_angle_gamma 78.3160(10)
_cell_formula_units_Z 2
_cell_length_a 10.3034(2)
_cell_length_b 16.2949(3)
_cell_length_c 16.4554(3)
_cell_measurement_temperature 130
_cell_volume 2606.12(9)
_computing_structure_refinement 'SHELXL-97 (Sheldrick, 1997)'
_diffrn_ambient_temperature 130
_diffrn_measured_fraction_theta_full 0.986
_diffrn_measured_fraction_theta_max 0.986
_diffrn_radiation_monochromator graphite
_diffrn_radiation_source 'fine-focus sealed tube'
_diffrn_radiation_type MoK\a
_diffrn_radiation_wavelength 0.71073
_diffrn_reflns_av_R_equivalents 0.0668
_diffrn_reflns_av_sigmaI/netI 0.0591
_diffrn_reflns_limit_h_max 13
_diffrn_reflns_limit_h_min -13
_diffrn_reflns_limit_k_max 21
_diffrn_reflns_limit_k_min -20
_diffrn_reflns_limit_l_max 21
_diffrn_reflns_limit_l_min -21
_diffrn_reflns_number 43256
_diffrn_reflns_theta_full 28.28
_diffrn_reflns_theta_max 28.28
_diffrn_reflns_theta_min 1.28
_exptl_absorpt_coefficient_mu 2.863
_exptl_crystal_colour violet
_exptl_crystal_density_diffrn 1.428
_exptl_crystal_density_method 'not measured'
_exptl_crystal_description plate
_exptl_crystal_F_000 1151
_exptl_crystal_size_max 0.15
_exptl_crystal_size_mid 0.08
_exptl_crystal_size_min 0.05
_refine_diff_density_max 2.806
_refine_diff_density_min -2.142
_refine_diff_density_rms 0.150
_refine_ls_extinction_method none
_refine_ls_goodness_of_fit_ref 1.071
_refine_ls_hydrogen_treatment mixed
_refine_ls_matrix_type full
_refine_ls_number_parameters 571
_refine_ls_number_reflns 12743
_refine_ls_number_restraints 0
_refine_ls_restrained_S_all 1.071
_refine_ls_R_factor_all 0.0498
_refine_ls_R_factor_gt 0.0396
_refine_ls_shift/su_max 0.778
_refine_ls_shift/su_mean 0.002
_refine_ls_structure_factor_coef Fsqd
_refine_ls_weighting_details 'calc w=1/[\s^2^(Fo^2^)+(0.0607P)^2^+0.9812P] where P=(Fo^2^+2Fc^2^)/3'
_refine_ls_weighting_scheme calc
_refine_ls_wR_factor_gt 0.1056
_refine_ls_wR_factor_ref 0.1099
_reflns_number_gt 10818
_reflns_number_total 12743
_reflns_threshold_expression >2sigma(I)
_cod_data_source_file ic060868bsup3.cif
_cod_data_source_block p-1
_cod_original_cell_volume 2606.12(8)
_cod_original_sg_symbol_H-M p-1
_cod_original_formula_sum 'C42 H76 Cu1.50 N14 O4 W'
_cod_database_code 4332814

loop_
_symmetry_equiv_pos_as_xyz
'x, y, z'
'-x, -y, -z'

loop_
_atom_site_label
_atom_site_type_symbol
_atom_site_fract_x
_atom_site_fract_y
_atom_site_fract_z
_atom_site_U_iso_or_equiv
_atom_site_adp_type
_atom_site_occupancy
_atom_site_symmetry_multiplicity
_atom_site_calc_flag
_atom_site_refinement_flags
W1 W 0.282073(14) 0.312037(10) 0.291124(9) 0.01829(6) Uani 1 1 d .
C1 C 0.3384(4) 0.4068(3) 0.1829(3) 0.0279(9) Uani 1 1 d .
N1 N 0.3695(4) 0.4572(3) 0.1259(3) 0.0432(11) Uani 1 1 d .
C2 C 0.2546(4) 0.2615(3) 0.1864(3) 0.0258(9) Uani 1 1 d .
N2 N 0.2416(4) 0.2325(3) 0.1320(3) 0.0387(10) Uani 1 1 d .
C3 C 0.4796(4) 0.2541(3) 0.2559(3) 0.0233(8) Uani 1 1 d .
N3 N 0.5836(4) 0.2228(3) 0.2377(2) 0.0318(9) Uani 1 1 d .
C4 C 0.1712(4) 0.3514(3) 0.3944(3) 0.0280(9) Uani 1 1 d .
N4 N 0.1084(4) 0.3750(3) 0.4474(2) 0.0345(9) Uani 1 1 d .
C5 C 0.4026(4) 0.3852(4) 0.3364(4) 0.0405(13) Uani 1 1 d .
N5 N 0.4662(4) 0.4226(5) 0.3599(5) 0.082(2) Uani 1 1 d .
C6 C 0.3666(5) 0.2148(4) 0.4006(3) 0.0429(13) Uani 1 1 d .
N6 N 0.4136(5) 0.1624(4) 0.4571(3) 0.0644(17) Uani 1 1 d .
C7 C 0.1441(5) 0.2251(3) 0.3320(3) 0.0329(10) Uani 1 1 d .
N7 N 0.0700(5) 0.1808(3) 0.3562(3) 0.0535(13) Uani 1 1 d .
C8 C 0.1026(4) 0.4027(3) 0.2422(2) 0.0231(8) Uani 1 1 d .
N8 N 0.0091(4) 0.4539(3) 0.2204(2) 0.0322(9) Uani 1 1 d .
Cu1 Cu 0.5000 0.5000 0.0000 0.02477(16) Uani 1 2 d S
N9 N 0.5975(4) 0.3732(3) 0.0342(2) 0.0290(8) Uani 1 1 d .
H9 H 0.5577 0.3503 0.0839 0.035 Uiso 1 1 calc R
N10 N 0.6082(4) 0.5417(3) 0.0728(2) 0.0301(8) Uani 1 1 d .
H10 H 0.5704 0.5299 0.1253 0.036 Uiso 1 1 calc R
C9 C 0.5394(7) 0.1871(4) -0.0536(4) 0.0527(15) Uani 1 1 d .
H9A H 0.5916 0.1978 -0.1053 0.063 Uiso 1 1 calc R
H9B H 0.5523 0.1248 -0.0297 0.063 Uiso 1 1 calc R
C10 C 0.5878(6) 0.2286(3) 0.0083(3) 0.0450(13) Uani 1 1 d .
H10A H 0.6824 0.2082 0.0159 0.054 Uiso 1 1 calc R
H10B H 0.5440 0.2118 0.0626 0.054 Uiso 1 1 calc R
C11 C 0.5582(5) 0.3278(3) -0.0249(3) 0.0340(10) Uani 1 1 d .
H11 H 0.6082 0.3433 -0.0779 0.041 Uiso 1 1 calc R
C12 C 0.9798(5) 0.3509(5) -0.0051(5) 0.069(2) Uani 1 1 d .
H12A H 0.9943 0.3922 0.0237 0.103 Uiso 1 1 calc R
H12B H 1.0301 0.3580 -0.0571 0.103 Uiso 1 1 calc R
H12C H 1.0074 0.2932 0.0298 0.103 Uiso 1 1 calc R
C13 C 0.8314(5) 0.3660(4) -0.0242(3) 0.0450(13) Uani 1 1 d .
H13A H 0.8036 0.4252 -0.0577 0.054 Uiso 1 1 calc R
H13B H 0.8188 0.3276 -0.0577 0.054 Uiso 1 1 calc R
C14 C 0.7437(5) 0.3507(4) 0.0546(3) 0.0379(11) Uani 1 1 d .
H14 H 0.7648 0.2888 0.0835 0.045 Uiso 1 1 calc R
C15 C 0.7642(5) 0.4020(4) 0.1178(3) 0.0438(13) Uani 1 1 d .
H15A H 0.7016 0.3904 0.1644 0.053 Uiso 1 1 calc R
H15B H 0.8525 0.3796 0.1406 0.053 Uiso 1 1 calc R
C16 C 0.7486(5) 0.4988(4) 0.0836(3) 0.0408(12) Uani 1 1 d .
H16A H 0.7892 0.5219 0.1218 0.049 Uiso 1 1 calc R
H16B H 0.7947 0.5115 0.0296 0.049 Uiso 1 1 calc R
C17 C 0.5888(5) 0.6377(3) 0.0436(3) 0.0339(11) Uani 1 1 d .
H17 H 0.6390 0.6527 -0.0093 0.041 Uiso 1 1 calc R
C18 C 0.6334(5) 0.6812(4) 0.1054(3) 0.0427(13) Uani 1 1 d .
H18A H 0.5880 0.6645 0.1592 0.051 Uiso 1 1 calc R
H18B H 0.7278 0.6611 0.1145 0.051 Uiso 1 1 calc R
C19 C 0.6051(7) 0.7777(4) 0.0735(4) 0.0545(17) Uani 1 1 d .
H19A H 0.6582 0.7947 0.0230 0.065 Uiso 1 1 calc R
H19B H 0.6304 0.8030 0.1157 0.065 Uiso 1 1 calc R
Cu2 Cu 0.0000 0.5000 0.5000 0.02163(15) Uani 1 2 d S
N11 N 0.1660(3) 0.5516(2) 0.4839(2) 0.0225(7) Uani 1 1 d .
H11A H 0.1441 0.6012 0.5015 0.027 Uiso 1 1 calc R
N12 N -0.0317(3) 0.5630(2) 0.3745(2) 0.0209(7) Uani 1 1 d .
H12 H 0.0013 0.5213 0.3471 0.025 Uiso 1 1 calc R
C20 C 0.2499(4) 0.4735(3) 0.6279(3) 0.0250(9) Uani 1 1 d .
H20A H 0.3327 0.4555 0.6582 0.030 Uiso 1 1 calc R
H20B H 0.2016 0.5248 0.6435 0.030 Uiso 1 1 calc R
C21 C 0.2828(4) 0.4995(3) 0.5329(3) 0.0259(9) Uani 1 1 d .
H21A H 0.3531 0.5328 0.5234 0.031 Uiso 1 1 calc R
H21B H 0.3144 0.4476 0.5136 0.031 Uiso 1 1 calc R
C22 C 0.1929(4) 0.5797(3) 0.3916(3) 0.0241(9) Uani 1 1 d .
H22 H 0.2256 0.5277 0.3715 0.029 Uiso 1 1 calc R
C23 C 0.2963(5) 0.6376(4) 0.3687(3) 0.0395(12) Uani 1 1 d .
H23A H 0.3808 0.6051 0.3925 0.047 Uiso 1 1 calc R
H23B H 0.2698 0.6868 0.3927 0.047 Uiso 1 1 calc R
C24 C 0.3116(5) 0.6699(4) 0.2729(3) 0.0452(14) Uani 1 1 d .
H24A H 0.3750 0.7085 0.2598 0.054 Uiso 1 1 calc R
H24B H 0.3456 0.6210 0.2495 0.054 Uiso 1 1 calc R
C25 C 0.1788(5) 0.7181(4) 0.2330(3) 0.0355(11) Uani 1 1 d .
H25A H 0.1471 0.7689 0.2539 0.043 Uiso 1 1 calc R
H25B H 0.1902 0.7372 0.1723 0.043 Uiso 1 1 calc R
C26 C 0.0781(4) 0.6592(3) 0.2539(3) 0.0311(10) Uani 1 1 d .
H26A H 0.1069 0.6107 0.2291 0.037 Uiso 1 1 calc R
H26B H -0.0064 0.6911 0.2297 0.037 Uiso 1 1 calc R
C27 C 0.0609(4) 0.6250(3) 0.3496(3) 0.0240(8) Uani 1 1 d .
H27 H 0.0256 0.6748 0.3727 0.029 Uiso 1 1 calc R
C28 C -0.1700(4) 0.5979(3) 0.3415(3) 0.0219(8) Uani 1 1 d .
H28 H -0.1638 0.6102 0.2799 0.026 Uiso 1 1 calc R
C29 C -0.2309(4) 0.6831(3) 0.3632(3) 0.0241(9) Uani 1 1 d .
H29A H -0.2265 0.6746 0.4237 0.029 Uiso 1 1 calc R
H29B H -0.1788 0.7265 0.3359 0.029 Uiso 1 1 calc R
C30 C -0.3742(4) 0.7166(3) 0.3362(3) 0.0337(10) Uani 1 1 d .
H30A H -0.3784 0.7303 0.2758 0.050 Uiso 1 1 calc R
H30B H -0.4091 0.7678 0.3549 0.050 Uiso 1 1 calc R
H30C H -0.4256 0.6728 0.3609 0.050 Uiso 1 1 calc R
Cu3 Cu 0.5000 1.0000 0.5000 0.02454(16) Uani 1 2 d S
N13 N 0.6480(3) 1.0357(2) 0.5485(2) 0.0243(7) Uani 1 1 d .
H13 H 0.6266 1.0945 0.5375 0.029 Uiso 1 1 calc R
N14 N 0.5777(3) 1.0200(2) 0.3796(2) 0.0220(7) Uani 1 1 d .
H14A H 0.5520 1.0780 0.3569 0.026 Uiso 1 1 calc R
C31 C 0.7244(5) 1.0451(4) 0.6880(3) 0.0345(11) Uani 1 1 d .
H31A H 0.8173 1.0310 0.6726 0.041 Uiso 1 1 calc R
H31B H 0.6966 1.1077 0.6705 0.041 Uiso 1 1 calc R
C32 C 0.6426(4) 1.0032(3) 0.6420(3) 0.0258(14) Uani 1.000(18) 1 d .
H32 H 0.6759 0.9403 0.6573 0.031 Uiso 1.00(9) 1 calc R
C33 C 0.7831(4) 1.0163(3) 0.5118(3) 0.0308(10) Uani 1 1 d .
H33A H 0.8142 0.9540 0.5255 0.037 Uiso 1 1 calc R
H33B H 0.8433 1.0412 0.5367 0.037 Uiso 1 1 calc R
C34 C 0.7845(4) 1.0529(3) 0.4163(3) 0.0263(9) Uani 1 1 d .
H34A H 0.8756 1.0541 0.3975 0.032 Uiso 1 1 calc R
H34B H 0.7364 1.1124 0.4031 0.032 Uiso 1 1 calc R
C35 C 0.7252(4) 1.0037(3) 0.3658(3) 0.0259(9) Uani 1 1 d .
H35 H 0.7420 1.0297 0.3060 0.031 Uiso 1 1 calc R
C36 C 0.7840(4) 0.9072(3) 0.3833(4) 0.0414(13) Uani 1 1 d .
H36A H 0.7475 0.8830 0.3442 0.050 Uiso 1 1 calc R
H36B H 0.7588 0.8782 0.4400 0.050 Uiso 1 1 calc R
C37 C 0.9351(5) 0.8899(4) 0.3745(5) 0.0606(19) Uani 1 1 d .
H37A H 0.9605 0.9197 0.3189 0.091 Uiso 1 1 calc R
H37B H 0.9677 0.8287 0.3837 0.091 Uiso 1 1 calc R
H37C H 0.9719 0.9106 0.4155 0.091 Uiso 1 1 calc R
C38 C 0.5034(4) 0.9799(3) 0.3307(3) 0.0242(9) Uani 1 1 d .
H38 H 0.5362 0.9170 0.3472 0.029 Uiso 1 1 calc R
C39 C 0.5200(4) 1.0114(3) 0.2352(3) 0.0325(10) Uani 1 1 d .
H39A H 0.4919 1.0740 0.2176 0.039 Uiso 1 1 calc R
H39B H 0.6128 0.9974 0.2197 0.039 Uiso 1 1 calc R
C40 C 0.4385(5) 0.9694(4) 0.1897(3) 0.0397(12) Uani 1 1 d .
H40A H 0.4721 0.9073 0.2030 0.048 Uiso 1 1 calc R
H40B H 0.4471 0.9927 0.1292 0.048 Uiso 1 1 calc R
C41 C 0.7075(5) 1.0133(4) 0.7837(3) 0.0373(11) Uani 1 1 d .
H41A H 0.7431 0.9516 0.8019 0.045 Uiso 1 1 calc R
H41B H 0.7569 1.0428 0.8112 0.045 Uiso 1 1 calc R
C42 C 0.1560(6) 0.7153(4) 0.5640(4) 0.0580(16) Uani 1 1 d .
O1 O 0.2156(7) 0.6955(5) 0.6477(7) 0.154(4) Uani 1 1 d .
O2A O 0.9388(8) 0.1385(5) 0.1988(5) 0.0502(19) Uiso 0.50 1 d P
O2B O 0.922(2) 0.1061(14) 0.1256(13) 0.170(7) Uiso 0.50 1 d P
O3 O 0.3442(17) 0.7705(6) 0.4907(7) 0.277(9) Uani 1 1 d .
O4A O 0.8501(11) 0.8665(8) 0.1769(8) 0.084(3) Uiso 0.50 1 d P
O4B O 0.8473(16) 0.9004(11) 0.1082(11) 0.128(5) Uiso 0.50 1 d P

loop_
_atom_site_aniso_label
_atom_site_aniso_U_11
_atom_site_aniso_U_22
_atom_site_aniso_U_33
_atom_site_aniso_U_23
_atom_site_aniso_U_13
_atom_site_aniso_U_12
W1 0.01776(9) 0.01799(10) 0.01730(9) -0.00450(6) -0.00118(5) 0.00092(6)
C1 0.0186(19) 0.025(2) 0.038(2) -0.0021(19) -0.0013(17) -0.0059(16)
N1 0.029(2) 0.036(3) 0.053(3) 0.008(2) 0.0057(19) -0.0064(18)
C2 0.0208(19) 0.030(2) 0.027(2) -0.0091(19) 0.0048(16) -0.0060(17)
N2 0.036(2) 0.050(3) 0.037(2) -0.021(2) 0.0023(17) -0.0112(19)
C3 0.023(2) 0.022(2) 0.023(2) -0.0068(17) -0.0027(15) 0.0011(16)
N3 0.0266(19) 0.034(2) 0.036(2) -0.0129(18) -0.0018(16) -0.0021(16)
C4 0.027(2) 0.027(2) 0.024(2) -0.0044(18) -0.0093(17) 0.0091(17)
N4 0.032(2) 0.038(2) 0.0278(19) -0.0128(18) -0.0038(16) 0.0131(17)
C5 0.020(2) 0.053(3) 0.060(3) -0.041(3) -0.006(2) 0.006(2)
N5 0.023(2) 0.122(6) 0.139(6) -0.108(5) -0.003(3) -0.002(3)
C6 0.043(3) 0.043(3) 0.028(2) -0.009(2) 0.005(2) 0.022(2)
N6 0.062(3) 0.070(4) 0.028(2) 0.003(2) 0.002(2) 0.041(3)
C7 0.030(2) 0.029(3) 0.033(2) -0.002(2) 0.0091(19) -0.0039(19)
N7 0.040(3) 0.042(3) 0.066(3) 0.005(2) 0.013(2) -0.009(2)
C8 0.0207(19) 0.029(2) 0.0187(19) -0.0066(17) -0.0033(15) -0.0015(17)
N8 0.0287(19) 0.033(2) 0.033(2) -0.0067(17) -0.0071(16) -0.0006(16)
Cu1 0.0224(3) 0.0324(4) 0.0228(3) -0.0079(3) -0.0028(3) -0.0108(3)
N9 0.0320(19) 0.035(2) 0.0205(17) -0.0040(16) 0.0006(14) -0.0122(16)
N10 0.0296(19) 0.042(2) 0.0236(18) -0.0087(17) 0.0010(14) -0.0180(17)
C9 0.078(4) 0.042(3) 0.047(3) -0.021(3) 0.013(3) -0.023(3)
C10 0.064(4) 0.031(3) 0.040(3) -0.009(2) 0.007(3) -0.012(3)
C11 0.042(3) 0.038(3) 0.027(2) -0.012(2) 0.0061(19) -0.015(2)
C12 0.022(3) 0.090(6) 0.077(5) 0.001(4) -0.004(3) -0.003(3)
C13 0.030(2) 0.051(4) 0.046(3) -0.003(3) -0.006(2) -0.001(2)
C14 0.037(3) 0.038(3) 0.034(2) 0.001(2) -0.008(2) -0.006(2)
C15 0.038(3) 0.057(4) 0.035(3) -0.003(2) -0.017(2) -0.012(2)
C16 0.034(3) 0.053(3) 0.039(3) -0.009(2) -0.013(2) -0.017(2)
C17 0.040(3) 0.043(3) 0.028(2) -0.015(2) 0.0072(19) -0.025(2)
C18 0.042(3) 0.062(4) 0.039(3) -0.027(3) 0.011(2) -0.029(3)
C19 0.078(4) 0.063(4) 0.044(3) -0.034(3) 0.023(3) -0.044(3)
Cu2 0.0125(3) 0.0229(4) 0.0283(4) -0.0039(3) -0.0005(3) -0.0045(3)
N11 0.0144(15) 0.0228(19) 0.0311(18) -0.0080(15) 0.0020(13) -0.0045(13)
N12 0.0139(15) 0.0205(18) 0.0297(18) -0.0094(15) 0.0000(13) -0.0026(13)
C20 0.0212(19) 0.027(2) 0.030(2) -0.0109(18) -0.0033(16) -0.0063(16)
C21 0.0151(18) 0.033(3) 0.030(2) -0.0094(19) 0.0012(15) -0.0057(16)
C22 0.0158(18) 0.029(2) 0.029(2) -0.0100(18) 0.0033(15) -0.0057(16)
C23 0.026(2) 0.057(4) 0.034(3) 0.003(2) -0.0011(19) -0.024(2)
C24 0.029(2) 0.068(4) 0.036(3) 0.000(3) 0.006(2) -0.024(3)
C25 0.034(2) 0.044(3) 0.028(2) -0.002(2) 0.0022(19) -0.017(2)
C26 0.028(2) 0.039(3) 0.028(2) -0.009(2) 0.0015(17) -0.0110(19)
C27 0.0210(19) 0.022(2) 0.030(2) -0.0065(18) 0.0021(16) -0.0066(16)
C28 0.0145(17) 0.026(2) 0.027(2) -0.0088(17) -0.0031(15) -0.0029(15)
C29 0.0177(18) 0.022(2) 0.033(2) -0.0091(18) -0.0040(16) -0.0010(15)
C30 0.024(2) 0.026(2) 0.049(3) -0.010(2) -0.0112(19) 0.0026(18)
Cu3 0.0162(3) 0.0337(4) 0.0252(4) -0.0096(3) -0.0042(3) -0.0041(3)
N13 0.0240(17) 0.0231(19) 0.0263(18) -0.0061(15) -0.0048(14) -0.0042(14)
N14 0.0209(16) 0.0192(18) 0.0262(17) -0.0075(14) -0.0040(13) -0.0008(13)
C31 0.033(2) 0.042(3) 0.033(2) -0.011(2) -0.0060(19) -0.014(2)
C32 0.021(2) 0.027(3) 0.029(2) -0.0088(19) -0.0056(16) -0.0016(17)
C33 0.020(2) 0.039(3) 0.035(2) -0.011(2) -0.0053(17) -0.0042(18)
C34 0.022(2) 0.028(2) 0.033(2) -0.0093(19) 0.0004(17) -0.0117(17)
C35 0.022(2) 0.027(2) 0.031(2) -0.0095(18) -0.0002(16) -0.0091(17)
C36 0.019(2) 0.030(3) 0.082(4) -0.024(3) -0.001(2) -0.0060(18)
C37 0.021(2) 0.051(4) 0.122(6) -0.047(4) -0.002(3) -0.002(2)
C38 0.0223(19) 0.022(2) 0.031(2) -0.0108(18) -0.0035(16) -0.0031(16)
C39 0.029(2) 0.040(3) 0.031(2) -0.015(2) 0.0013(18) -0.007(2)
C40 0.045(3) 0.045(3) 0.036(3) -0.021(2) -0.006(2) -0.009(2)
C41 0.039(3) 0.045(3) 0.033(2) -0.015(2) -0.010(2) -0.011(2)
C42 0.048(3) 0.055(4) 0.061(4) -0.014(3) 0.003(3) 0.011(3)
O1 0.109(6) 0.096(6) 0.267(11) -0.070(6) -0.079(6) 0.019(4)
O3 0.57(3) 0.083(6) 0.172(9) -0.070(6) -0.172(13) 0.059(10)

loop_
_atom_type_symbol
_atom_type_description
_atom_type_scat_dispersion_real
_atom_type_scat_dispersion_imag
_atom_type_scat_source
C C 0.0033 0.0016 'International Tables Vol C Tables 4.2.6.8 and 6.1.1.4'
H H 0.0000 0.0000 'International Tables Vol C Tables 4.2.6.8 and 6.1.1.4'
N N 0.0061 0.0033 'International Tables Vol C Tables 4.2.6.8 and 6.1.1.4'
O O 0.0106 0.0060 'International Tables Vol C Tables 4.2.6.8 and 6.1.1.4'
Cu Cu 0.3201 1.2651 'International Tables Vol C Tables 4.2.6.8 and 6.1.1.4'
W W -0.8490 6.8722 'International Tables Vol C Tables 4.2.6.8 and 6.1.1.4'

loop_
_geom_angle_atom_site_label_1
_geom_angle_atom_site_label_2
_geom_angle_atom_site_label_3
_geom_angle
_geom_angle_site_symmetry_1
_geom_angle_site_symmetry_3
C4 W1 C1 120.85(18) . .
C4 W1 C6 76.55(16) . .
C1 W1 C6 140.81(19) . .
C4 W1 C2 139.92(16) . .
C1 W1 C2 76.39(17) . .
C6 W1 C2 114.20(19) . .
C4 W1 C7 74.34(18) . .
C1 W1 C7 142.06(17) . .
C6 W1 C7 73.5(2) . .
C2 W1 C7 72.60(17) . .
C4 W1 C8 71.36(15) . .
C1 W1 C8 72.62(16) . .
C6 W1 C8 143.75(17) . .
C2 W1 C8 82.06(15) . .
C7 W1 C8 81.85(17) . .
C4 W1 C5 74.40(18) . .
C1 W1 C5 72.9(2) . .
C6 W1 C5 80.1(2) . .
C2 W1 C5 143.60(18) . .
C7 W1 C5 142.8(2) . .
C8 W1 C5 106.45(17) . .
C4 W1 C3 141.91(15) . .
C1 W1 C3 74.94(16) . .
C6 W1 C3 72.41(16) . .
C2 W1 C3 74.56(15) . .
C7 W1 C3 116.02(17) . .
C8 W1 C3 143.56(15) . .
C5 W1 C3 78.94(16) . .
N1 C1 W1 179.2(4) . .
C1 N1 Cu1 152.7(4) . .
N2 C2 W1 178.2(4) . .
N3 C3 W1 179.3(4) . .
N4 C4 W1 177.2(4) . .
C4 N4 Cu2 146.7(4) . .
N5 C5 W1 179.4(4) . .
N6 C6 W1 178.2(4) . .
N7 C7 W1 177.2(5) . .
N8 C8 W1 175.1(4) . .
N10 Cu1 N10 180.0(2) 2_665 .
N10 Cu1 N9 84.80(15) 2_665 .
N10 Cu1 N9 95.20(15) . .
N10 Cu1 N9 95.20(15) 2_665 2_665
N10 Cu1 N9 84.80(15) . 2_665
N9 Cu1 N9 180.0 . 2_665
N10 Cu1 N1 85.64(15) 2_665 2_665
N10 Cu1 N1 94.36(15) . 2_665
N9 Cu1 N1 95.97(15) . 2_665
N9 Cu1 N1 84.03(15) 2_665 2_665
N10 Cu1 N1 94.36(15) 2_665 .
N10 Cu1 N1 85.64(15) . .
N9 Cu1 N1 84.03(15) . .
N9 Cu1 N1 95.97(15) 2_665 .
N1 Cu1 N1 180.0(2) 2_665 .
C11 N9 C14 114.8(4) . .
C11 N9 Cu1 107.9(3) . .
C14 N9 Cu1 120.8(3) . .
C16 N10 C17 113.4(4) . .
C16 N10 Cu1 116.6(3) . .
C17 N10 Cu1 108.5(3) . .
C19 C9 C10 111.8(5) 2_665 .
C9 C10 C11 110.3(5) . .
N9 C11 C17 108.0(4) . 2_665
N9 C11 C10 113.3(4) . .
C17 C11 C10 111.5(4) 2_665 .
C14 C13 C12 113.5(5) . .
N9 C14 C13 112.4(4) . .
N9 C14 C15 107.1(4) . .
C13 C14 C15 114.1(5) . .
C16 C15 C14 116.3(4) . .
N10 C16 C15 112.0(4) . .
N10 C17 C11 107.5(4) . 2_665
N10 C17 C18 114.8(4) . .
C11 C17 C18 109.9(4) 2_665 .
C19 C18 C17 111.7(5) . .
C18 C19 C9 112.0(5) . 2_665
N11 Cu2 N11 180.0(2) . 2_566
N11 Cu2 N12 84.88(13) . .
N11 Cu2 N12 95.12(13) 2_566 .
N11 Cu2 N12 95.12(13) . 2_566
N11 Cu2 N12 84.88(13) 2_566 2_566
N12 Cu2 N12 180.000(1) . 2_566
N11 Cu2 N4 86.96(14) . 2_566
N11 Cu2 N4 93.04(14) 2_566 2_566
N12 Cu2 N4 95.07(13) . 2_566
N12 Cu2 N4 84.93(13) 2_566 2_566
N11 Cu2 N4 93.04(14) . .
N11 Cu2 N4 86.96(14) 2_566 .
N12 Cu2 N4 84.93(13) . .
N12 Cu2 N4 95.07(13) 2_566 .
N4 Cu2 N4 180.000(1) 2_566 .
C21 N11 C22 113.7(3) . .
C21 N11 Cu2 117.1(3) . .
C22 N11 Cu2 107.5(2) . .
C27 N12 C28 115.1(3) . .
C27 N12 Cu2 107.1(2) . .
C28 N12 Cu2 120.9(2) . .
C28 C20 C21 117.1(3) 2_566 .
N11 C21 C20 111.5(3) . .
N11 C22 C27 107.1(3) . .
N11 C22 C23 113.4(3) . .
C27 C22 C23 111.7(4) . .
C22 C23 C24 110.9(4) . .
C25 C24 C23 110.8(4) . .
C26 C25 C24 110.2(4) . .
C25 C26 C27 111.2(4) . .
N12 C27 C22 107.5(3) . .
N12 C27 C26 113.9(3) . .
C22 C27 C26 111.5(3) . .
N12 C28 C20 108.0(3) . 2_566
N12 C28 C29 112.0(3) . .
C20 C28 C29 114.7(3) 2_566 .
C30 C29 C28 113.1(3) . .
N13 Cu3 N13 180.00(19) 2_676 .
N13 Cu3 N14 84.72(13) 2_676 .
N13 Cu3 N14 95.28(13) . .
N13 Cu3 N14 95.28(13) 2_676 2_676
N13 Cu3 N14 84.72(13) . 2_676
N14 Cu3 N14 180.000(2) . 2_676
C33 N13 C32 113.4(3) . .
C33 N13 Cu3 117.3(3) . .
C32 N13 Cu3 108.5(3) . .
C38 N14 C35 114.9(3) . .
C38 N14 Cu3 108.0(3) . .
C35 N14 Cu3 120.0(3) . .
C41 C31 C32 111.1(4) . .
N13 C32 C38 107.2(3) . 2_676
N13 C32 C31 113.7(4) . .
C38 C32 C31 110.4(4) 2_676 .
N13 C33 C34 111.6(3) . .
C33 C34 C35 115.8(4) . .
N14 C35 C36 111.9(3) . .
N14 C35 C34 108.0(3) . .
C36 C35 C34 115.2(4) . .
C35 C36 C37 112.2(4) . .
N14 C38 C39 114.2(4) . .
N14 C38 C32 107.5(3) . 2_676
C39 C38 C32 111.4(3) . 2_676
C40 C39 C38 111.1(4) . .
C39 C40 C41 110.6(4) . 2_676
C40 C41 C31 111.1(4) 2_676 .

loop_
_geom_bond_atom_site_label_1
_geom_bond_atom_site_label_2
_geom_bond_distance
_geom_bond_site_symmetry_2
W1 C4 2.149(4) .
W1 C1 2.154(5) .
W1 C6 2.154(5) .
W1 C2 2.156(4) .
W1 C7 2.157(5) .
W1 C8 2.171(4) .
W1 C5 2.173(5) .
W1 C3 2.173(4) .
C1 N1 1.144(6) .
N1 Cu1 2.409(4) .
C2 N2 1.146(6) .
C3 N3 1.146(5) .
C4 N4 1.153(6) .
N4 Cu2 2.457(4) .
C5 N5 1.128(7) .
C6 N6 1.140(6) .
C7 N7 1.135(6) .
C8 N8 1.147(5) .
Cu1 N10 2.018(3) 2_665
Cu1 N10 2.018(3) .
Cu1 N9 2.052(4) .
Cu1 N9 2.052(4) 2_665
Cu1 N1 2.409(4) 2_665
N9 C11 1.489(6) .
N9 C14 1.515(6) .
N10 C16 1.475(6) .
N10 C17 1.482(6) .
C9 C19 1.508(9) 2_665
C9 C10 1.522(8) .
C10 C11 1.534(7) .
C11 C17 1.527(7) 2_665
C12 C13 1.539(7) .
C13 C14 1.522(7) .
C14 C15 1.546(7) .
C15 C16 1.505(8) .
C17 C11 1.527(7) 2_665
C17 C18 1.528(6) .
C18 C19 1.493(9) .
C19 C9 1.508(9) 2_665
Cu2 N11 2.025(3) .
Cu2 N11 2.025(3) 2_566
Cu2 N12 2.060(3) .
Cu2 N12 2.060(3) 2_566
Cu2 N4 2.457(4) 2_566
N11 C21 1.474(5) .
N11 C22 1.488(5) .
N12 C27 1.488(5) .
N12 C28 1.504(5) .
C20 C28 1.517(6) 2_566
C20 C21 1.538(6) .
C22 C27 1.524(5) .
C22 C23 1.524(6) .
C23 C24 1.529(7) .
C24 C25 1.528(7) .
C25 C26 1.513(6) .
C26 C27 1.535(6) .
C28 C20 1.517(6) 2_566
C28 C29 1.526(6) .
C29 C30 1.520(5) .
Cu3 N13 2.019(3) 2_676
Cu3 N13 2.019(3) .
Cu3 N14 2.052(3) .
Cu3 N14 2.052(3) 2_676
N13 C33 1.487(5) .
N13 C32 1.488(5) .
N14 C38 1.493(5) .
N14 C35 1.501(5) .
C31 C41 1.530(7) .
C31 C32 1.533(6) .
C32 C38 1.531(6) 2_676
C33 C34 1.525(6) .
C34 C35 1.528(6) .
C35 C36 1.521(6) .
C36 C37 1.529(6) .
C38 C39 1.527(6) .
C38 C32 1.531(6) 2_676
C39 C40 1.526(6) .
C40 C41 1.528(7) 2_676
C41 C40 1.528(7) 2_676
C42 O1 1.476(11) .
O2A O2B 1.47(2) .
O4A O4B 1.117(17) .
